data_7714623
loop_
_publ_author_name
'Shui, Yi'
'Liang, Zhengli'
'Li, Zhenhua'
'Wan, Jiahao'
'Liu, Lehui'
'Jiang, Xingxing'
'Lin, Zheshuai'
'Liu, Hongming'

_publ_section_title
;
 NaMoO<sub>3</sub>(IO<sub>3</sub>)(H<sub>2</sub>O): water molecule
 introduction induces strong second harmonic generation response, widened
 band gap and large anisotropy.
;
_journal_issue 3
_journal_name_full 'Dalton transactions (Cambridge, England : 2003)'
_journal_page_first 1221
_journal_page_last 1229
_journal_paper_doi 10.1039/d3dt03304j
_journal_volume 53
_journal_year 2024
_chemical_formula_moiety 'H2 I Mo Na O7'
_chemical_formula_sum 'H2 I Mo Na O7'
_chemical_formula_weight 359.85
_space_group_crystal_system monoclinic
_space_group_IT_number 7
_space_group_name_Hall 'P -2yc'
_space_group_name_H-M_alt 'P 1 c 1'
_atom_sites_solution_hydrogens geom
_atom_sites_solution_primary dual
_audit_creation_date 2023-03-17
_audit_creation_method
;
Olex2 1.5
(compiled 2021.11.18 svn.ra9532c28 for OlexSys, GUI svn.r6429)
;
_audit_update_record
;
2023-09-23 deposited with the CCDC.	2023-12-06 downloaded from the CCDC.
;
_cell_angle_alpha 90
_cell_angle_beta 99.345(8)
_cell_angle_gamma 90
_cell_formula_units_Z 4
_cell_length_a 10.9278(9)
_cell_length_b 7.7836(6)
_cell_length_c 7.2784(6)
_cell_measurement_reflns_used 1351
_cell_measurement_temperature 296(2)
_cell_measurement_theta_max 28.7980
_cell_measurement_theta_min 4.4990
_cell_volume 610.87(9)
_computing_molecular_graphics 'Olex2 1.5 (Dolomanov et al., 2009)'
_computing_publication_material 'Olex2 1.5 (Dolomanov et al., 2009)'
_computing_structure_refinement 'SHELXL 2018/3 (Sheldrick, 2015)'
_computing_structure_solution 'SHELXT 2018/2 (Sheldrick, 2018)'
_diffrn_ambient_temperature 296(2)
_diffrn_measured_fraction_theta_full 0.997
_diffrn_measured_fraction_theta_max 0.997
_diffrn_measurement_device_type 'multiwire proportional'
_diffrn_measurement_method 'phi and omega scans'
_diffrn_radiation_monochromator graphite
_diffrn_radiation_type MoK\a
_diffrn_radiation_wavelength 0.71073
_diffrn_reflns_av_R_equivalents 0.0395
_diffrn_reflns_av_unetI/netI 0.0774
_diffrn_reflns_Laue_measured_fraction_full 0.997
_diffrn_reflns_Laue_measured_fraction_max 0.997
_diffrn_reflns_limit_h_max 12
_diffrn_reflns_limit_h_min -13
_diffrn_reflns_limit_k_max 9
_diffrn_reflns_limit_k_min -9
_diffrn_reflns_limit_l_max 8
_diffrn_reflns_limit_l_min -8
_diffrn_reflns_number 2458
_diffrn_reflns_point_group_measured_fraction_full 0.756
_diffrn_reflns_point_group_measured_fraction_max 0.750
_diffrn_reflns_theta_full 25.242
_diffrn_reflns_theta_max 25.681
_diffrn_reflns_theta_min 3.779
_exptl_absorpt_coefficient_mu 7.252
_exptl_absorpt_correction_T_max 1.00000
_exptl_absorpt_correction_T_min 0.51066
_exptl_absorpt_correction_type multi-scan
_exptl_crystal_colour colourless
_exptl_crystal_colour_primary colourless
_exptl_crystal_density_diffrn 3.913
_exptl_crystal_description plate
_exptl_crystal_F_000 656
_exptl_crystal_size_max 0.16
_exptl_crystal_size_mid 0.13
_exptl_crystal_size_min 0.05
_refine_diff_density_max 5.065
_refine_diff_density_min -3.049
_refine_diff_density_rms 0.417
_refine_ls_abs_structure_details
;
 Refined as an inversion twin.
;
_refine_ls_abs_structure_Flack -0.02(10)
_refine_ls_extinction_method none
_refine_ls_goodness_of_fit_ref 1.067
_refine_ls_hydrogen_treatment constr
_refine_ls_matrix_type full
_refine_ls_number_parameters 182
_refine_ls_number_reflns 1740
_refine_ls_number_restraints 56
_refine_ls_restrained_S_all 1.054
_refine_ls_R_factor_all 0.0639
_refine_ls_R_factor_gt 0.0573
_refine_ls_shift/su_max 0.000
_refine_ls_shift/su_mean 0.000
_refine_ls_structure_factor_coef Fsqd
_refine_ls_weighting_details 'w=1/[\s^2^(Fo^2^)+(0.0512P)^2^+20.2291P] where P=(Fo^2^+2Fc^2^)/3'
_refine_ls_weighting_scheme calc
_refine_ls_wR_factor_gt 0.1338
_refine_ls_wR_factor_ref 0.1407
_reflns_Friedel_coverage 0.497
_reflns_Friedel_fraction_full 0.514
_reflns_Friedel_fraction_max 0.500
_reflns_number_gt 1543
_reflns_number_total 1740
_reflns_threshold_expression 'I > 2\s(I)'
_cod_data_source_file d3dt03304j2.cif
_cod_data_source_block namoioh
_cod_depositor_comments 'Adding full bibliography for 7714623.cif.'
_cod_database_code 7714623
_shelx_shelxl_version_number 2018/3
_shelx_space_group_comment
;
The symmetry employed for this shelxl refinement is uniquely defined
by the following loop, which should always be used as a source of
symmetry information in preference to the above space-group names.
They are only intended as comments.
;
_shelx_estimated_absorpt_t_max 0.713
_shelx_estimated_absorpt_t_min 0.390
_olex2_refinement_description
;
1. Twinned data refinement
 Scales: 1.02(10)
 -0.02(10)
2. Fixed Uiso
 At 1.5 times of:
  All O(H,H) groups
3. Uiso/Uaniso restraints and constraints
Uanis(O4) \\sim Ueq, Uanis(O6) \\sim Ueq, Uanis(O7) \\sim Ueq, Uanis(O9) \\sim
Ueq, Uanis(O11) \\sim Ueq, Uanis(O2) \\sim Ueq, Uanis(O1) \\sim Ueq, Uanis(O5)
\\sim Ueq: with sigma of 0.01 and sigma for terminal atoms of 0.005
Uanis(O14) \\sim Ueq: with sigma of 0.006 and sigma for terminal atoms of 0.003
4.a Secondary CH2 refined with riding coordinates:
 O1(H1A,H1B), O2(H2A,H2B)
;
_olex2_submission_special_instructions 'No special instructions were received'

loop_
_space_group_symop_operation_xyz
'x, y, z'
'x, -y, z+1/2'

loop_
_atom_site_label
_atom_site_type_symbol
_atom_site_fract_x
_atom_site_fract_y
_atom_site_fract_z
_atom_site_U_iso_or_equiv
_atom_site_adp_type
_atom_site_occupancy
_atom_site_site_symmetry_order
_atom_site_calc_flag
_atom_site_refinement_flags_posn
_atom_site_refinement_flags_adp
_atom_site_refinement_flags_occupancy
_atom_site_disorder_assembly
_atom_site_disorder_group
I1 I 0.51889(19) 0.2668(3) 0.3298(2) 0.0120(6) Uani 1 1 d . . . . .
I2 I 0.47941(19) 0.7669(3) 0.3198(2) 0.0122(6) Uani 1 1 d . . . . .
Mo1 Mo 0.7678(3) 0.4999(3) 0.5652(4) 0.0071(6) Uani 1 1 d . . . . .
Mo2 Mo 0.2306(3) 0.9980(3) 0.4339(4) 0.0074(6) Uani 1 1 d . . . . .
Na1 Na 0.7505(15) -0.019(3) 0.600(2) 0.047(6) Uani 1 1 d . . . . .
Na2 Na 0.2479(16) 0.469(3) 0.469(2) 0.041(5) Uani 1 1 d . . . . .
O1 O 0.887(2) 0.003(3) 0.374(4) 0.023(6) Uani 1 1 d . U . . .
H1A H 0.938776 0.104583 0.394370 0.035 Uiso 1 1 calc R U . . .
H1B H 0.940203 -0.097920 0.376805 0.035 Uiso 1 1 calc R U . . .
O2 O 0.112(2) 0.494(3) 0.684(4) 0.027(6) Uani 1 1 d . U . . .
H2A H 0.062171 0.391098 0.686382 0.040 Uiso 1 1 calc R U . . .
H2B H 0.057685 0.592309 0.656664 0.040 Uiso 1 1 calc R U . . .
O3 O 0.599(3) 0.060(4) 0.342(3) 0.028(7) Uani 1 1 d . . . . .
O4 O 0.383(2) 0.211(3) 0.420(3) 0.020(5) Uani 1 1 d . U . . .
O5 O 0.596(2) 0.342(3) 0.560(3) 0.017(5) Uani 1 1 d . U . . .
O6 O 0.863(2) 0.332(3) 0.626(3) 0.022(5) Uani 1 1 d . U . . .
O7 O 0.724(2) 0.562(3) 0.805(3) 0.015(5) Uani 1 1 d . U . . .
O8 O 0.870(2) 0.661(3) 0.558(4) 0.032(6) Uani 1 1 d . . . . .
O9 O 0.611(2) 0.712(3) 0.468(4) 0.027(6) Uani 1 1 d . U . . .
O10 O 0.398(3) 0.564(3) 0.287(4) 0.031(7) Uani 1 1 d . . . . .
O11 O 0.402(2) 0.842(3) 0.515(3) 0.021(5) Uani 1 1 d . U . . .
O12 O 0.136(2) 0.829(3) 0.448(3) 0.024(6) Uani 1 1 d . . . . .
O13 O 0.128(2) 1.160(3) 0.378(4) 0.028(6) Uani 1 1 d . . . . .
O14 O 0.276(2) 0.946(3) 0.194(3) 0.012(5) Uani 1 1 d . U . . .

loop_
_atom_site_aniso_label
_atom_site_aniso_U_11
_atom_site_aniso_U_22
_atom_site_aniso_U_33
_atom_site_aniso_U_23
_atom_site_aniso_U_13
_atom_site_aniso_U_12
I1 0.0189(12) 0.0129(10) 0.0045(13) 0.0000(11) 0.0029(9) 0.0047(11)
I2 0.0186(12) 0.0116(10) 0.0065(14) -0.0006(11) 0.0020(9) -0.0070(12)
Mo1 0.0070(14) 0.0103(12) 0.0036(13) 0.0002(9) -0.0005(10) -0.0009(10)
Mo2 0.0070(14) 0.0095(12) 0.0058(13) -0.0004(10) 0.0008(10) 0.0007(10)
Na1 0.016(9) 0.110(17) 0.014(9) 0.025(10) -0.001(6) -0.004(9)
Na2 0.022(9) 0.081(13) 0.019(10) 0.013(10) -0.002(7) 0.012(9)
O1 0.019(10) 0.023(9) 0.030(11) 0.006(9) 0.006(8) -0.002(8)
O2 0.020(10) 0.027(10) 0.031(11) -0.006(9) 0.000(9) 0.001(9)
O3 0.020(15) 0.052(19) 0.012(13) 0.007(13) 0.000(10) 0.015(15)
O4 0.015(9) 0.014(9) 0.033(10) -0.010(8) 0.007(8) -0.008(8)
O5 0.015(9) 0.021(9) 0.016(9) 0.002(8) 0.003(8) -0.014(8)
O6 0.017(10) 0.029(10) 0.016(9) 0.001(9) -0.008(8) 0.001(9)
O7 0.016(9) 0.021(9) 0.008(8) -0.001(8) 0.002(7) -0.001(8)
O8 0.006(13) 0.035(15) 0.050(18) 0.004(13) -0.008(11) 0.004(12)
O9 0.019(10) 0.021(9) 0.043(11) -0.001(9) 0.011(9) 0.002(8)
O10 0.031(17) 0.007(12) 0.06(2) -0.009(13) 0.004(14) 0.003(13)
O11 0.018(10) 0.025(10) 0.018(9) -0.002(8) 0.004(8) 0.009(8)
O12 0.031(16) 0.015(12) 0.029(14) -0.006(11) 0.016(12) -0.009(11)
O13 0.018(14) 0.014(11) 0.055(18) 0.001(12) 0.015(12) 0.005(11)
O14 0.009(7) 0.018(7) 0.012(7) 0.002(6) 0.007(6) -0.002(6)

loop_
_atom_type_symbol
_atom_type_description
_atom_type_scat_dispersion_real
_atom_type_scat_dispersion_imag
_atom_type_scat_source
H H 0.0000 0.0000 'International Tables Vol C Tables 4.2.6.8 and 6.1.1.4'
I I -0.4742 1.8119 'International Tables Vol C Tables 4.2.6.8 and 6.1.1.4'
Mo Mo -1.6832 0.6857 'International Tables Vol C Tables 4.2.6.8 and 6.1.1.4'
Na Na 0.0362 0.0249 'International Tables Vol C Tables 4.2.6.8 and 6.1.1.4'
O O 0.0106 0.0060 'International Tables Vol C Tables 4.2.6.8 and 6.1.1.4'

loop_
_geom_angle_atom_site_label_1
_geom_angle_atom_site_label_2
_geom_angle_atom_site_label_3
_geom_angle
_geom_angle_site_symmetry_1
_geom_angle_site_symmetry_3
_geom_angle_publ_flag
O3 I1 O5 95.1(11) . . ?
O4 I1 O3 100.9(12) . . ?
O4 I1 O5 91.9(10) . . ?
O9 I2 O10 102.1(12) . . ?
O9 I2 O11 92.2(11) . . ?
O10 I2 O11 95.6(12) . . ?
O5 Mo1 O9 79.4(9) . . ?
O6 Mo1 O5 93.3(10) . . ?
O6 Mo1 O7 96.3(11) . 2_564 ?
O6 Mo1 O7 100.9(11) . . ?
O6 Mo1 O9 172.5(10) . . ?
O7 Mo1 O5 79.8(9) . . ?
O7 Mo1 O5 76.9(9) 2_564 . ?
O7 Mo1 O7 151.7(13) 2_564 . ?
O7 Mo1 O9 80.0(9) . . ?
O7 Mo1 O9 80.2(9) 2_564 . ?
O8 Mo1 O5 165.0(10) . . ?
O8 Mo1 O6 101.6(13) . . ?
O8 Mo1 O7 96.0(12) . . ?
O8 Mo1 O7 102.4(12) . 2_564 ?
O8 Mo1 O9 85.7(10) . . ?
O4 Mo2 Na2 43.7(6) 1_565 1_565 ?
O11 Mo2 Na2 119.5(7) . 1_565 ?
O11 Mo2 O4 79.9(9) . 1_565 ?
O12 Mo2 Na2 143.0(9) . 1_565 ?
O12 Mo2 O4 172.9(11) . 1_565 ?
O12 Mo2 O11 93.1(11) . . ?
O12 Mo2 O13 102.1(13) . . ?
O12 Mo2 O14 98.2(10) . . ?
O12 Mo2 O14 100.2(11) . 2_575 ?
O13 Mo2 Na2 45.5(9) . 1_565 ?
O13 Mo2 O4 85.0(10) . 1_565 ?
O13 Mo2 O11 164.7(11) . . ?
O13 Mo2 O14 101.3(11) . . ?
O13 Mo2 O14 97.1(11) . 2_575 ?
O14 Mo2 Na2 72.8(7) 2_575 1_565 ?
O14 Mo2 Na2 104.7(7) . 1_565 ?
O14 Mo2 O4 79.2(9) 2_575 1_565 ?
O14 Mo2 O4 79.6(9) . 1_565 ?
O14 Mo2 O11 78.0(9) 2_575 . ?
O14 Mo2 O11 78.2(9) . . ?
O14 Mo2 O14 150.5(13) 2_575 . ?
Na1 Na1 Na1 170.5(14) 2 2_554 ?
O1 Na1 Na1 139.2(7) 2 2_554 ?
O1 Na1 Na1 40.0(7) 2 2 ?
O1 Na1 Na1 140.9(9) . 2 ?
O1 Na1 Na1 38.0(8) . 2_554 ?
O1 Na1 O1 101.6(12) 2 . ?
O1 Na1 O3 177.1(14) . 2 ?
O1 Na1 O3 160.9(15) 2 . ?
O1 Na1 O3 79.3(10) 2 2 ?
O1 Na1 O6 71.5(9) . . ?
O1 Na1 O6 71.9(9) 2 . ?
O1 Na1 O8 69.1(9) . 1_545 ?
O1 Na1 O8 84.1(10) 2 1_545 ?
O1 Na1 O9 127.5(12) 2 1_545 ?
O1 Na1 O9 101.2(11) . 1_545 ?
O3 Na1 Na1 130.9(9) . 2 ?
O3 Na1 Na1 45.8(7) . 2_554 ?
O3 Na1 Na1 40.4(7) 2 2 ?
O3 Na1 Na1 141.4(7) 2 2_554 ?
O3 Na1 O1 82.7(11) . . ?
O3 Na1 O3 97.4(11) . 2 ?
O3 Na1 O6 92.3(11) . . ?
O3 Na1 O6 111.4(11) 2 . ?
O3 Na1 O8 114.6(12) . 1_545 ?
O3 Na1 O8 108.4(11) 2 1_545 ?
O3 Na1 O9 76.1(9) 2 1_545 ?
O3 Na1 O9 68.7(11) . 1_545 ?
O6 Na1 Na1 85.5(8) . 2_554 ?
O6 Na1 Na1 85.8(9) . 2 ?
O8 Na1 Na1 104.6(9) 1_545 2 ?
O8 Na1 Na1 83.8(9) 1_545 2_554 ?
O8 Na1 O6 127.9(9) 1_545 . ?
O9 Na1 Na1 78.5(8) 1_545 2_554 ?
O9 Na1 Na1 109.2(9) 1_545 2 ?
O9 Na1 O6 160.6(10) 1_545 . ?
O9 Na1 O8 61.5(9) 1_545 1_545 ?
Na2 Na2 Mo2 94.0(7) 2_564 1_545 ?
Na2 Na2 Mo2 101.1(7) 2_565 1_545 ?
Na2 Na2 Na2 164.8(13) 2_565 2_564 ?
O2 Na2 Mo2 95.7(9) . 1_545 ?
O2 Na2 Mo2 92.4(8) 2_564 1_545 ?
O2 Na2 Na2 38.3(8) 2_564 2_564 ?
O2 Na2 Na2 38.9(8) . 2_565 ?
O2 Na2 Na2 138.8(9) 2_564 2_565 ?
O2 Na2 Na2 139.1(8) . 2_564 ?
O2 Na2 O2 101.6(12) . 2_564 ?
O2 Na2 O4 127.3(12) . . ?
O2 Na2 O4 105.5(11) 2_564 . ?
O2 Na2 O10 82.1(11) 2_564 . ?
O2 Na2 O10 178.6(13) 2_564 2_565 ?
O2 Na2 O10 77.9(11) . 2_565 ?
O2 Na2 O10 156.3(13) . . ?
O2 Na2 O13 84.6(10) . 1_545 ?
O2 Na2 O13 71.9(9) 2_564 1_545 ?
O4 Na2 Mo2 39.7(6) . 1_545 ?
O4 Na2 Na2 82.5(8) . 2_564 ?
O4 Na2 Na2 109.7(9) . 2_565 ?
O4 Na2 O10 75.8(9) . 2_565 ?
O4 Na2 O13 62.9(9) . 1_545 ?
O10 Na2 Mo2 88.9(8) 2_565 1_545 ?
O10 Na2 Mo2 107.6(9) . 1_545 ?
O10 Na2 Na2 40.4(8) 2_565 2_565 ?
O10 Na2 Na2 45.3(8) . 2_564 ?
O10 Na2 Na2 142.0(8) 2_565 2_564 ?
O10 Na2 Na2 128.4(10) . 2_565 ?
O10 Na2 O4 72.6(9) . . ?
O10 Na2 O10 97.8(12) . 2_565 ?
O10 Na2 O13 118.5(11) . 1_545 ?
O10 Na2 O13 109.3(11) 2_565 1_545 ?
O13 Na2 Mo2 25.9(6) 1_545 1_545 ?
O13 Na2 Na2 106.1(9) 1_545 2_565 ?
O13 Na2 Na2 87.2(8) 1_545 2_564 ?
Na1 O1 Na1 102.0(12) 2_554 . ?
Na1 O1 H1A 111.4 2_554 . ?
Na1 O1 H1A 111.4 . . ?
Na1 O1 H1B 111.4 . . ?
Na1 O1 H1B 111.4 2_554 . ?
H1A O1 H1B 109.2 . . ?
Na2 O2 Na2 102.8(12) . 2_565 ?
Na2 O2 H2A 111.2 2_565 . ?
Na2 O2 H2A 111.2 . . ?
Na2 O2 H2B 111.2 2_565 . ?
Na2 O2 H2B 111.2 . . ?
H2A O2 H2B 109.1 . . ?
I1 O3 Na1 122.3(15) . . ?
I1 O3 Na1 115.1(13) . 2_554 ?
Na1 O3 Na1 93.8(10) . 2_554 ?
I1 O4 Mo2 146.0(11) . 1_545 ?
I1 O4 Na2 113.3(11) . . ?
Mo2 O4 Na2 96.7(9) 1_545 . ?
I1 O5 Mo1 116.7(10) . . ?
Mo1 O6 Na1 117.5(12) . . ?
Mo1 O7 Mo1 139.3(13) 2_565 . ?
Mo1 O8 Na1 109.3(12) . 1_565 ?
I2 O9 Mo1 147.9(13) . . ?
I2 O9 Na1 113.7(11) . 1_565 ?
Mo1 O9 Na1 95.3(10) . 1_565 ?
I2 O10 Na2 124.5(14) . . ?
I2 O10 Na2 115.2(14) . 2_564 ?
Na2 O10 Na2 94.3(11) . 2_564 ?
I2 O11 Mo2 115.9(11) . . ?
Mo2 O13 Na2 108.6(12) . 1_565 ?
Mo2 O14 Mo2 140.9(13) 2_574 . ?

loop_
_geom_bond_atom_site_label_1
_geom_bond_atom_site_label_2
_geom_bond_distance
_geom_bond_site_symmetry_2
_geom_bond_publ_flag
I1 O3 1.83(3) . ?
I1 O4 1.77(2) . ?
I1 O5 1.84(2) . ?
I2 O9 1.70(3) . ?
I2 O10 1.81(3) . ?
I2 O11 1.86(2) . ?
Mo1 O5 2.24(2) . ?
Mo1 O6 1.68(3) . ?
Mo1 O7 1.95(2) . ?
Mo1 O7 1.94(2) 2_564 ?
Mo1 O8 1.68(3) . ?
Mo1 O9 2.40(2) . ?
Mo2 Na2 3.68(2) 1_565 ?
Mo2 O4 2.36(2) 1_565 ?
Mo2 O11 2.23(2) . ?
Mo2 O12 1.68(2) . ?
Mo2 O13 1.69(2) . ?
Mo2 O14 1.93(2) . ?
Mo2 O14 1.93(2) 2_575 ?
Na1 Na1 3.652(4) 2_554 ?
Na1 Na1 3.652(4) 2 ?
Na1 O1 2.40(3) . ?
Na1 O1 2.30(3) 2 ?
Na1 O3 2.62(3) 2 ?
Na1 O3 2.37(3) . ?
Na1 O6 2.99(3) . ?
Na1 O8 2.85(3) 1_545 ?
Na1 O9 2.68(3) 1_545 ?
Na2 Na2 3.671(6) 2_565 ?
Na2 Na2 3.671(6) 2_564 ?
Na2 O2 2.36(3) 2_564 ?
Na2 O2 2.33(3) . ?
Na2 O4 2.56(3) . ?
Na2 O10 2.62(3) 2_565 ?
Na2 O10 2.39(4) . ?
Na2 O13 2.77(3) 1_545 ?
O1 H1A 0.9700 . ?
O1 H1B 0.9700 . ?
O2 H2A 0.9700 . ?
O2 H2B 0.9700 . ?

loop_
_geom_torsion_atom_site_label_1
_geom_torsion_atom_site_label_2
_geom_torsion_atom_site_label_3
_geom_torsion_atom_site_label_4
_geom_torsion
_geom_torsion_site_symmetry_1
_geom_torsion_site_symmetry_2
_geom_torsion_site_symmetry_3
_geom_torsion_site_symmetry_4
_geom_torsion_publ_flag
O3 I1 O4 Mo2 -37(3) . . . 1_545 ?
O3 I1 O4 Na2 173.0(12) . . . . ?
O3 I1 O5 Mo1 93.2(14) . . . . ?
O4 I1 O3 Na1 153.4(13) . . . 2_554 ?
O4 I1 O3 Na1 -94.2(16) . . . . ?
O4 I1 O5 Mo1 -165.7(12) . . . . ?
O4 Mo2 O13 Na2 -21.3(10) 1_565 . . 1_565 ?
O5 I1 O3 Na1 -113.7(14) . . . 2_554 ?
O5 I1 O3 Na1 -1.3(16) . . . . ?
O5 I1 O4 Mo2 -133(2) . . . 1_545 ?
O5 I1 O4 Na2 77.4(13) . . . . ?
O5 Mo1 O6 Na1 12.2(12) . . . . ?
O5 Mo1 O8 Na1 17(5) . . . 1_565 ?
O6 Mo1 O8 Na1 -158.1(12) . . . 1_565 ?
O7 Mo1 O6 Na1 -65.0(12) 2_564 . . . ?
O7 Mo1 O6 Na1 92.4(12) . . . . ?
O7 Mo1 O8 Na1 102.7(12) 2_564 . . 1_565 ?
O7 Mo1 O8 Na1 -55.7(13) . . . 1_565 ?
O8 Mo1 O6 Na1 -169.1(13) . . . . ?
O9 I2 O10 Na2 92.3(18) . . . . ?
O9 I2 O10 Na2 -152.7(13) . . . 2_564 ?
O9 I2 O11 Mo2 166.2(13) . . . . ?
O9 Mo1 O8 Na1 23.7(11) . . . 1_565 ?
O10 I2 O9 Mo1 35(3) . . . . ?
O10 I2 O9 Na1 -171.8(12) . . . 1_565 ?
O10 I2 O11 Mo2 -91.3(14) . . . . ?
O11 I2 O9 Mo1 132(2) . . . . ?
O11 I2 O9 Na1 -75.5(12) . . . 1_565 ?
O11 I2 O10 Na2 113.9(14) . . . 2_564 ?
O11 I2 O10 Na2 -1.2(18) . . . . ?
O11 Mo2 O13 Na2 -13(5) . . . 1_565 ?
O12 Mo2 O13 Na2 159.3(11) . . . 1_565 ?
O14 Mo2 O13 Na2 -99.6(11) . . . 1_565 ?
O14 Mo2 O13 Na2 57.2(11) 2_575 . . 1_565 ?

loop_
_twin_individual_id
_twin_individual_mass_fraction_refined
1 1.02(10)
2 -0.02(10)
